data_7715966
loop_
_publ_author_name
'Zi&#xf3;&#x142;kowska, Aleksandra'
'Prze&#x15b;niak-Welenc, Marta'
'Kruczy&#x144;ski, Tomasz'
'Gamer, Michael'
'Ponikiewski, &#x141;ukasz'

_publ_section_title
;
 From phosphanylphosphaalkenes to coordination copper and silver polymers
 containing P-P bonds.
;
_journal_issue 22
_journal_name_full 'Dalton transactions (Cambridge, England : 2003)'
_journal_page_first 9350
_journal_page_last 9357
_journal_paper_doi 10.1039/d4dt00987h
_journal_volume 53
_journal_year 2024
_chemical_formula_moiety 'C25 H33 Cl Cu P2 S'
_chemical_formula_sum 'C25 H33 Cl Cu P2 S'
_chemical_formula_weight 526.5
_space_group_IT_number 15
_space_group_name_Hall '-I 2ya'
_space_group_name_H-M_alt 'I 1 2/a 1'
_symmetry_cell_setting monoclinic
_symmetry_Int_Tables_number 15
_symmetry_space_group_name_Hall '-I 2ya'
_symmetry_space_group_name_H-M 'I 1 2/a 1'
_atom_sites_solution_hydrogens geom
_audit_conform_dict_location ftp://ftp.iucr.org/pub/cif_core.dic
_audit_conform_dict_name cif_core.dic
_audit_conform_dict_version 2.4.3
_audit_creation_date 2023-10-13T08:55:29-00:00
_audit_creation_method 'WinGX routine CIF_UPDATE'
_audit_update_record
;
2024-04-02 deposited with the CCDC.	2024-05-07 downloaded from the CCDC.
;
_cell_angle_alpha 90
_cell_angle_beta 99.998(4)
_cell_angle_gamma 90
_cell_formula_units_Z 8
_cell_length_a 28.5608(14)
_cell_length_b 9.7959(4)
_cell_length_c 18.4297(8)
_cell_measurement_reflns_used 11786
_cell_measurement_temperature 120(2)
_cell_measurement_theta_max 29.57
_cell_measurement_theta_min 2.87
_cell_measurement_wavelength 0.71073
_cell_volume 5077.9(4)
_computing_molecular_graphics 'Ortep for Windows (Farrugia, 2012)'
_computing_publication_material 'WinGX publication routines (Farrugia, 2012)'
_computing_structure_refinement 'SHELXL-2018/1 (Sheldrick, 2018)'
_diffrn_ambient_temperature 120(2)
_diffrn_detector 'EIGER2 1M CDTE'
_diffrn_detector_area_resol_mean 13.33
_diffrn_measured_fraction_theta_full 0.993
_diffrn_measured_fraction_theta_max 0.799
_diffrn_measurement_details ' 264 frames, detector distance = 40 mm'
_diffrn_measurement_device 'Eulerian 4-circle diffractometer'
_diffrn_measurement_device_type 'STOE STADIVARI'
_diffrn_measurement_method 'rotation method, \w scans'
_diffrn_radiation_collimation '1.2 0.6 mm diameter'
_diffrn_radiation_monochromator 'Graded multilayer mirror'
_diffrn_radiation_polarisn_norm 270
_diffrn_radiation_probe x-ray
_diffrn_radiation_type MoK\a
_diffrn_radiation_wavelength 0.71073
_diffrn_reflns_av_R_equivalents 0.1134
_diffrn_reflns_av_unetI/netI 0.1111
_diffrn_reflns_Laue_measured_fraction_full 0.993
_diffrn_reflns_Laue_measured_fraction_max 0.799
_diffrn_reflns_limit_h_max 37
_diffrn_reflns_limit_h_min -39
_diffrn_reflns_limit_k_max 13
_diffrn_reflns_limit_k_min -12
_diffrn_reflns_limit_l_max 24
_diffrn_reflns_limit_l_min -22
_diffrn_reflns_number 18901
_diffrn_reflns_point_group_measured_fraction_full 0.993
_diffrn_reflns_point_group_measured_fraction_max 0.799
_diffrn_reflns_theta_full 25.242
_diffrn_reflns_theta_max 30.156
_diffrn_reflns_theta_min 3.007
_diffrn_source Axo_Mo
_diffrn_source_current 0.830
_diffrn_source_power 0.050
_diffrn_source_voltage 60
_exptl_absorpt_coefficient_mu 1.184
_exptl_absorpt_correction_T_max 0.9835
_exptl_absorpt_correction_T_min 0.9406
_exptl_absorpt_correction_type integration
_exptl_absorpt_process_details
;
STOE X-Red32, absorption correction by Gaussian integration, analogous to
P. Coppens, "The Evaluation of Absorption and Extinction in Single-Crystal
Structure Analysis", published in
F. R. Ahmed (Editor), "Crystallographic Computing",
Munksgaard, Copenhagen (1970), 255 - 270
;
_exptl_crystal_colour colourless
_exptl_crystal_density_diffrn 1.377
_exptl_crystal_density_method 'not measured'
_exptl_crystal_description fragment
_exptl_crystal_F_000 2200
_exptl_crystal_size_max 0.054
_exptl_crystal_size_mid 0.03
_exptl_crystal_size_min 0.004
_refine_diff_density_max 1.527
_refine_diff_density_min -0.697
_refine_diff_density_rms 0.124
_refine_ls_extinction_method none
_refine_ls_goodness_of_fit_ref 1.025
_refine_ls_hydrogen_treatment constr
_refine_ls_matrix_type full
_refine_ls_number_constraints 0
_refine_ls_number_parameters 277
_refine_ls_number_reflns 5996
_refine_ls_number_restraints 0
_refine_ls_restrained_S_all 1.025
_refine_ls_R_factor_all 0.1234
_refine_ls_R_factor_gt 0.0617
_refine_ls_shift/su_max 0
_refine_ls_shift/su_mean 0
_refine_ls_structure_factor_coef Fsqd
_refine_ls_weighting_details 'w=1/[\s^2^(Fo^2^)+(0.0854P)^2^+0.1383P] where P=(Fo^2^+2Fc^2^)/3'
_refine_ls_weighting_scheme calc
_refine_ls_wR_factor_gt 0.1444
_refine_ls_wR_factor_ref 0.1695
_reflns_Friedel_coverage 0
_reflns_number_gt 3554
_reflns_number_total 5996
_reflns_threshold_expression 'I > 2\s(I)'
_cod_data_source_file d4dt00987h2.cif
_cod_data_source_block poly_3c_Cu
_cod_depositor_comments 'Adding full bibliography for 7715966--7715972.cif.'
_cod_original_sg_symbol_H-M 'I 2/a'
_cod_database_code 7715966

loop_
_symmetry_equiv_pos_as_xyz
'x, y, z'
'-x+1/2, y, -z'
'x+1/2, y+1/2, z+1/2'
'-x+1, y+1/2, -z+1/2'
'-x, -y, -z'
'x-1/2, -y, z'
'-x+1/2, -y+1/2, -z+1/2'
'x, -y+1/2, z+1/2'

loop_
_atom_site_label
_atom_site_type_symbol
_atom_site_fract_x
_atom_site_fract_y
_atom_site_fract_z
_atom_site_U_iso_or_equiv
_atom_site_adp_type
_atom_site_occupancy
_atom_site_site_symmetry_order
_atom_site_calc_flag
_atom_site_refinement_flags_posn
_atom_site_refinement_flags_adp
_atom_site_refinement_flags_occupancy
_atom_site_disorder_assembly
_atom_site_disorder_group
C1 C 0.39172(15) 0.2879(4) 0.2969(2) 0.0201(9) Uani 1 1 d . . . . .
H1 H 0.422512 0.310233 0.280831 0.024 Uiso 1 1 calc R U . . .
C2 C 0.36504(16) 0.1881(4) 0.2423(2) 0.0216(9) Uani 1 1 d . . . . .
C3 C 0.38285(17) 0.1528(5) 0.1799(2) 0.0268(10) Uani 1 1 d . . . . .
H3 H 0.412918 0.187257 0.173295 0.032 Uiso 1 1 calc R U . . .
C4 C 0.35783(17) 0.0683(5) 0.1268(3) 0.0290(10) Uani 1 1 d . . . . .
H4 H 0.370907 0.045311 0.084366 0.035 Uiso 1 1 calc R U . . .
C5 C 0.31430(17) 0.0174(5) 0.1348(3) 0.0297(11) Uani 1 1 d . . . . .
H5 H 0.296957 -0.03967 0.097917 0.036 Uiso 1 1 calc R U . . .
C6 C 0.2960(2) 0.0503(5) 0.1972(3) 0.0368(12) Uani 1 1 d . . . . .
H6 H 0.266073 0.014626 0.203445 0.044 Uiso 1 1 calc R U . . .
C7 C 0.32074(18) 0.1341(5) 0.2503(3) 0.0336(12) Uani 1 1 d . . . . .
H7 H 0.307658 0.155653 0.292938 0.04 Uiso 1 1 calc R U . . .
C8 C 0.40253(15) 0.2400(4) 0.3764(2) 0.0197(9) Uani 1 1 d . . . . .
C9 C 0.36831(16) 0.2276(4) 0.4218(2) 0.0232(9) Uani 1 1 d . . . . .
H9 H 0.336396 0.253277 0.403269 0.028 Uiso 1 1 calc R U . . .
C10 C 0.37973(19) 0.1796(5) 0.4920(3) 0.0315(11) Uani 1 1 d . . . . .
H10 H 0.355786 0.171867 0.521644 0.038 Uiso 1 1 calc R U . . .
C11 C 0.4256(2) 0.1422(5) 0.5201(3) 0.0335(12) Uani 1 1 d . . . . .
H11 H 0.433084 0.108117 0.568972 0.04 Uiso 1 1 calc R U . . .
C12 C 0.46051(19) 0.1534(5) 0.4784(3) 0.0332(12) Uani 1 1 d . . . . .
H12 H 0.492219 0.127434 0.498123 0.04 Uiso 1 1 calc R U . . .
C13 C 0.44917(17) 0.2034(5) 0.4065(3) 0.0268(10) Uani 1 1 d . . . . .
H13 H 0.473515 0.212738 0.377691 0.032 Uiso 1 1 calc R U . . .
C14 C 0.35955(17) 0.7144(4) 0.3839(2) 0.0242(10) Uani 1 1 d . . . . .
C15 C 0.34095(19) 0.6318(5) 0.4438(3) 0.0327(11) Uani 1 1 d . . . . .
H15A H 0.317802 0.686612 0.464578 0.049 Uiso 1 1 calc R U . . .
H15B H 0.367553 0.607876 0.48284 0.049 Uiso 1 1 calc R U . . .
H15C H 0.325643 0.548204 0.422136 0.049 Uiso 1 1 calc R U . . .
C16 C 0.3842(2) 0.8427(5) 0.4200(3) 0.0404(13) Uani 1 1 d . . . . .
H16A H 0.362415 0.892017 0.446202 0.061 Uiso 1 1 calc R U . . .
H16B H 0.393391 0.901871 0.381888 0.061 Uiso 1 1 calc R U . . .
H16C H 0.412701 0.81614 0.454871 0.061 Uiso 1 1 calc R U . . .
C17 C 0.31774(19) 0.7561(5) 0.3239(3) 0.0352(12) Uani 1 1 d . . . . .
H17A H 0.301463 0.674118 0.30187 0.053 Uiso 1 1 calc R U . . .
H17B H 0.329673 0.808741 0.285663 0.053 Uiso 1 1 calc R U . . .
H17C H 0.295391 0.81219 0.345716 0.053 Uiso 1 1 calc R U . . .
C18 C 0.43898(17) 0.6967(4) 0.2853(3) 0.0247(10) Uani 1 1 d . . . . .
C19 C 0.47898(18) 0.7749(5) 0.3332(3) 0.0333(11) Uani 1 1 d . . . . .
H19A H 0.501338 0.808507 0.302593 0.05 Uiso 1 1 calc R U . . .
H19B H 0.495678 0.714116 0.371416 0.05 Uiso 1 1 calc R U . . .
H19C H 0.465646 0.852271 0.356486 0.05 Uiso 1 1 calc R U . . .
C20 C 0.41080(17) 0.7942(5) 0.2301(3) 0.0291(11) Uani 1 1 d . . . . .
H20A H 0.400239 0.872351 0.256335 0.044 Uiso 1 1 calc R U . . .
H20B H 0.383032 0.746796 0.202747 0.044 Uiso 1 1 calc R U . . .
H20C H 0.430955 0.826462 0.195695 0.044 Uiso 1 1 calc R U . . .
C21 C 0.46199(17) 0.5843(5) 0.2450(3) 0.0291(10) Uani 1 1 d . . . . .
H21A H 0.437199 0.534494 0.211983 0.044 Uiso 1 1 calc R U . . .
H21B H 0.479355 0.520929 0.281194 0.044 Uiso 1 1 calc R U . . .
H21C H 0.484067 0.62578 0.216261 0.044 Uiso 1 1 calc R U . . .
C22 C 0.28041(18) 0.4526(6) 0.1590(3) 0.0400(13) Uani 1 1 d . . . . .
H22A H 0.275134 0.361077 0.17883 0.048 Uiso 1 1 calc R U . . .
H22B H 0.261865 0.520029 0.18229 0.048 Uiso 1 1 calc R U . . .
C23 C 0.26460(16) 0.4542(6) 0.0754(3) 0.0340(12) Uani 1 1 d . . . . .
C24 C 0.25732(19) 0.3342(6) 0.0368(3) 0.0417(13) Uani 1 1 d . . . . .
H24 H 0.262649 0.249829 0.06235 0.05 Uiso 1 1 calc R U . . .
C25 C 0.25775(17) 0.5778(6) 0.0374(3) 0.0347(12) Uani 1 1 d . . . . .
H25 H 0.263787 0.66167 0.0632 0.042 Uiso 1 1 calc R U . . .
Cl1 Cl 0.46369(4) 0.53618(12) 0.56380(6) 0.0303(3) Uani 1 1 d . . . . .
Cu1 Cu 0.45693(2) 0.51601(6) 0.43885(3) 0.02553(18) Uani 1 1 d . . . . .
P1 P 0.35505(4) 0.44882(11) 0.29185(6) 0.0198(3) Uani 1 1 d . . . . .
P2 P 0.40501(4) 0.60292(10) 0.34974(6) 0.0175(2) Uani 1 1 d . . . . .
S1 S 0.34395(4) 0.49595(11) 0.17875(6) 0.0243(3) Uani 1 1 d . . . . .

loop_
_atom_site_aniso_label
_atom_site_aniso_U_11
_atom_site_aniso_U_22
_atom_site_aniso_U_33
_atom_site_aniso_U_23
_atom_site_aniso_U_13
_atom_site_aniso_U_12
C1 0.020(2) 0.014(2) 0.026(2) 0.0007(17) 0.0056(18) 0.0009(17)
C2 0.027(2) 0.014(2) 0.023(2) 0.0031(17) 0.0021(18) -0.0007(18)
C3 0.027(3) 0.025(2) 0.028(3) 0.0003(19) 0.003(2) 0.002(2)
C4 0.036(3) 0.023(2) 0.028(3) -0.004(2) 0.006(2) 0.004(2)
C5 0.039(3) 0.020(2) 0.026(2) -0.0025(19) -0.006(2) 0.000(2)
C6 0.041(3) 0.033(3) 0.038(3) -0.006(2) 0.012(2) -0.018(2)
C7 0.039(3) 0.036(3) 0.029(3) -0.007(2) 0.013(2) -0.013(2)
C8 0.026(2) 0.0115(19) 0.021(2) -0.0001(16) 0.0040(18) -0.0030(17)
C9 0.026(2) 0.016(2) 0.028(2) 0.0015(18) 0.0047(19) 0.0005(18)
C10 0.046(3) 0.023(2) 0.026(3) -0.001(2) 0.005(2) -0.010(2)
C11 0.054(3) 0.023(2) 0.021(2) 0.0023(19) -0.001(2) -0.007(2)
C12 0.034(3) 0.026(3) 0.034(3) -0.001(2) -0.010(2) 0.005(2)
C13 0.028(3) 0.024(2) 0.028(3) -0.0093(19) 0.006(2) -0.0051(19)
C14 0.037(3) 0.012(2) 0.026(2) -0.0032(17) 0.013(2) 0.0043(19)
C15 0.040(3) 0.028(2) 0.033(3) 0.005(2) 0.017(2) 0.012(2)
C16 0.055(4) 0.018(2) 0.050(3) -0.011(2) 0.017(3) 0.001(2)
C17 0.038(3) 0.032(3) 0.038(3) 0.010(2) 0.011(2) 0.016(2)
C18 0.030(3) 0.019(2) 0.026(2) 0.0040(18) 0.0075(19) -0.0046(19)
C19 0.033(3) 0.026(2) 0.041(3) 0.004(2) 0.007(2) -0.010(2)
C20 0.035(3) 0.022(2) 0.031(3) 0.010(2) 0.009(2) -0.003(2)
C21 0.029(3) 0.031(3) 0.029(3) 0.003(2) 0.009(2) -0.001(2)
C22 0.025(3) 0.063(4) 0.031(3) 0.013(3) 0.002(2) 0.002(3)
C23 0.016(2) 0.052(3) 0.031(3) 0.005(2) -0.0018(19) 0.002(2)
C24 0.030(3) 0.041(3) 0.050(3) 0.004(3) -0.003(2) 0.002(2)
C25 0.030(3) 0.046(3) 0.028(3) -0.009(2) 0.004(2) 0.003(2)
Cl1 0.0281(6) 0.0393(7) 0.0238(6) 0.0008(5) 0.0054(5) 0.0019(5)
Cu1 0.0270(3) 0.0247(3) 0.0241(3) 0.0028(2) 0.0025(2) -0.0005(2)
P1 0.0215(6) 0.0158(5) 0.0214(6) 0.0011(4) 0.0024(4) 0.0007(4)
P2 0.0218(6) 0.0119(5) 0.0191(6) 0.0002(4) 0.0041(4) 0.0011(4)
S1 0.0248(6) 0.0257(6) 0.0206(6) 0.0025(5) -0.0007(4) -0.0004(5)

loop_
_atom_type_symbol
_atom_type_description
_atom_type_scat_dispersion_real
_atom_type_scat_dispersion_imag
_atom_type_scat_source
C C 0.0033 0.0016 'International Tables Vol C Tables 4.2.6.8 and 6.1.1.4'
H H 0 0 'International Tables Vol C Tables 4.2.6.8 and 6.1.1.4'
Cl Cl 0.1484 0.1585 'International Tables Vol C Tables 4.2.6.8 and 6.1.1.4'
Cu Cu 0.3201 1.2651 'International Tables Vol C Tables 4.2.6.8 and 6.1.1.4'
P P 0.1023 0.0942 'International Tables Vol C Tables 4.2.6.8 and 6.1.1.4'
S S 0.1246 0.1234 'International Tables Vol C Tables 4.2.6.8 and 6.1.1.4'

loop_
_exptl_crystal_face_index_h
_exptl_crystal_face_index_k
_exptl_crystal_face_index_l
_exptl_crystal_face_perp_dist
-9 -2 -1 0.0190
7 1 -1 0.0180
-3 4 5 0.0330
-5 1 -3 0.0050
6 -1 4 0.0160
1 -3 -4 0.0260
6 -2 3 0.0150
5 -1 6 0.0160

loop_
_geom_angle_atom_site_label_1
_geom_angle_atom_site_label_2
_geom_angle_atom_site_label_3
_geom_angle
_geom_angle_site_symmetry_1
_geom_angle_site_symmetry_3
_geom_angle_publ_flag
C2 C1 C8 116.0(3) . . ?
C2 C1 P1 107.2(3) . . ?
C8 C1 P1 108.9(3) . . ?
C2 C1 H1 108.2 . . ?
C8 C1 H1 108.2 . . ?
P1 C1 H1 108.2 . . ?
C3 C2 C7 117.6(4) . . ?
C3 C2 C1 120.1(4) . . ?
C7 C2 C1 122.2(4) . . ?
C2 C3 C4 121.3(4) . . ?
C2 C3 H3 119.3 . . ?
C4 C3 H3 119.3 . . ?
C5 C4 C3 120.6(4) . . ?
C5 C4 H4 119.7 . . ?
C3 C4 H4 119.7 . . ?
C4 C5 C6 119.0(4) . . ?
C4 C5 H5 120.5 . . ?
C6 C5 H5 120.5 . . ?
C7 C6 C5 120.8(5) . . ?
C7 C6 H6 119.6 . . ?
C5 C6 H6 119.6 . . ?
C6 C7 C2 120.7(4) . . ?
C6 C7 H7 119.7 . . ?
C2 C7 H7 119.7 . . ?
C9 C8 C13 117.2(4) . . ?
C9 C8 C1 123.9(4) . . ?
C13 C8 C1 118.9(4) . . ?
C10 C9 C8 121.4(4) . . ?
C10 C9 H9 119.3 . . ?
C8 C9 H9 119.3 . . ?
C9 C10 C11 120.4(5) . . ?
C9 C10 H10 119.8 . . ?
C11 C10 H10 119.8 . . ?
C12 C11 C10 120.6(5) . . ?
C12 C11 H11 119.7 . . ?
C10 C11 H11 119.7 . . ?
C11 C12 C13 119.3(5) . . ?
C11 C12 H12 120.3 . . ?
C13 C12 H12 120.3 . . ?
C12 C13 C8 121.0(4) . . ?
C12 C13 H13 119.5 . . ?
C8 C13 H13 119.5 . . ?
C16 C14 C17 109.6(4) . . ?
C16 C14 C15 108.1(4) . . ?
C17 C14 C15 109.6(4) . . ?
C16 C14 P2 109.1(3) . . ?
C17 C14 P2 114.1(3) . . ?
C15 C14 P2 106.2(3) . . ?
C14 C15 H15A 109.5 . . ?
C14 C15 H15B 109.5 . . ?
H15A C15 H15B 109.5 . . ?
C14 C15 H15C 109.5 . . ?
H15A C15 H15C 109.5 . . ?
H15B C15 H15C 109.5 . . ?
C14 C16 H16A 109.5 . . ?
C14 C16 H16B 109.5 . . ?
H16A C16 H16B 109.5 . . ?
C14 C16 H16C 109.5 . . ?
H16A C16 H16C 109.5 . . ?
H16B C16 H16C 109.5 . . ?
C14 C17 H17A 109.5 . . ?
C14 C17 H17B 109.5 . . ?
H17A C17 H17B 109.5 . . ?
C14 C17 H17C 109.5 . . ?
H17A C17 H17C 109.5 . . ?
H17B C17 H17C 109.5 . . ?
C20 C18 C19 109.2(4) . . ?
C20 C18 C21 110.4(4) . . ?
C19 C18 C21 107.4(4) . . ?
C20 C18 P2 117.0(3) . . ?
C19 C18 P2 107.1(3) . . ?
C21 C18 P2 105.3(3) . . ?
C18 C19 H19A 109.5 . . ?
C18 C19 H19B 109.5 . . ?
H19A C19 H19B 109.5 . . ?
C18 C19 H19C 109.5 . . ?
H19A C19 H19C 109.5 . . ?
H19B C19 H19C 109.5 . . ?
C18 C20 H20A 109.5 . . ?
C18 C20 H20B 109.5 . . ?
H20A C20 H20B 109.5 . . ?
C18 C20 H20C 109.5 . . ?
H20A C20 H20C 109.5 . . ?
H20B C20 H20C 109.5 . . ?
C18 C21 H21A 109.5 . . ?
C18 C21 H21B 109.5 . . ?
H21A C21 H21B 109.5 . . ?
C18 C21 H21C 109.5 . . ?
H21A C21 H21C 109.5 . . ?
H21B C21 H21C 109.5 . . ?
C23 C22 S1 107.8(3) . . ?
C23 C22 H22A 110.1 . . ?
S1 C22 H22A 110.1 . . ?
C23 C22 H22B 110.1 . . ?
S1 C22 H22B 110.1 . . ?
H22A C22 H22B 108.5 . . ?
C24 C23 C25 119.3(5) . . ?
C24 C23 C22 120.4(5) . . ?
C25 C23 C22 120.4(5) . . ?
C24 C24 C23 120.9(3) 2 . ?
C24 C24 H24 119.5 2 . ?
C23 C24 H24 119.5 . . ?
C25 C25 C23 119.8(3) 2 . ?
C25 C25 H25 120.1 2 . ?
C23 C25 H25 120.1 . . ?
Cu1 Cl1 Cu1 82.67(4) . 5_666 ?
P2 Cu1 Cl1 130.62(5) . . ?
P2 Cu1 Cl1 127.22(5) . 5_666 ?
Cl1 Cu1 Cl1 97.33(4) . 5_666 ?
P2 Cu1 Cu1 161.87(4) . 5_666 ?
Cl1 Cu1 Cu1 49.33(3) . 5_666 ?
Cl1 Cu1 Cu1 48.00(3) 5_666 5_666 ?
C1 P1 S1 102.67(14) . . ?
C1 P1 P2 103.86(14) . . ?
S1 P1 P2 107.50(6) . . ?
C14 P2 C18 112.65(19) . . ?
C14 P2 Cu1 113.05(15) . . ?
C18 P2 Cu1 107.76(15) . . ?
C14 P2 P1 97.57(15) . . ?
C18 P2 P1 112.63(15) . . ?
Cu1 P2 P1 113.08(5) . . ?
C22 S1 P1 96.86(17) . . ?

loop_
_geom_bond_atom_site_label_1
_geom_bond_atom_site_label_2
_geom_bond_distance
_geom_bond_site_symmetry_2
_geom_bond_publ_flag
C1 C2 1.511(6) . ?
C1 C8 1.517(6) . ?
C1 P1 1.886(4) . ?
C1 H1 1 . ?
C2 C3 1.380(6) . ?
C2 C7 1.403(6) . ?
C3 C4 1.383(7) . ?
C3 H3 0.95 . ?
C4 C5 1.371(7) . ?
C4 H4 0.95 . ?
C5 C6 1.381(7) . ?
C5 H5 0.95 . ?
C6 C7 1.375(7) . ?
C6 H6 0.95 . ?
C7 H7 0.95 . ?
C8 C9 1.398(6) . ?
C8 C13 1.398(6) . ?
C9 C10 1.362(6) . ?
C9 H9 0.95 . ?
C10 C11 1.372(7) . ?
C10 H10 0.95 . ?
C11 C12 1.365(7) . ?
C11 H11 0.95 . ?
C12 C13 1.397(7) . ?
C12 H12 0.95 . ?
C13 H13 0.95 . ?
C14 C16 1.535(7) . ?
C14 C17 1.536(7) . ?
C14 C15 1.536(6) . ?
C14 P2 1.887(4) . ?
C15 H15A 0.98 . ?
C15 H15B 0.98 . ?
C15 H15C 0.98 . ?
C16 H16A 0.98 . ?
C16 H16B 0.98 . ?
C16 H16C 0.98 . ?
C17 H17A 0.98 . ?
C17 H17B 0.98 . ?
C17 H17C 0.98 . ?
C18 C20 1.521(6) . ?
C18 C19 1.523(7) . ?
C18 C21 1.538(6) . ?
C18 P2 1.896(4) . ?
C19 H19A 0.98 . ?
C19 H19B 0.98 . ?
C19 H19C 0.98 . ?
C20 H20A 0.98 . ?
C20 H20B 0.98 . ?
C20 H20C 0.98 . ?
C21 H21A 0.98 . ?
C21 H21B 0.98 . ?
C21 H21C 0.98 . ?
C22 C23 1.529(7) . ?
C22 S1 1.838(5) . ?
C22 H22A 0.99 . ?
C22 H22B 0.99 . ?
C23 C24 1.370(8) . ?
C23 C25 1.396(8) . ?
C24 C24 1.350(11) 2 ?
C24 H24 0.95 . ?
C25 C25 1.372(10) 2 ?
C25 H25 0.95 . ?
Cl1 Cu1 2.2859(12) . ?
Cl1 Cu1 2.3328(12) 5_666 ?
Cu1 P2 2.1852(12) . ?
Cu1 Cu1 3.0506(11) 5_666 ?
P1 S1 2.1045(15) . ?
P1 P2 2.2192(15) . ?

loop_
_geom_torsion_atom_site_label_1
_geom_torsion_atom_site_label_2
_geom_torsion_atom_site_label_3
_geom_torsion_atom_site_label_4
_geom_torsion
_geom_torsion_site_symmetry_1
_geom_torsion_site_symmetry_2
_geom_torsion_site_symmetry_3
_geom_torsion_site_symmetry_4
_geom_torsion_publ_flag
C8 C1 C2 C3 -126.7(4) . . . . ?
P1 C1 C2 C3 111.4(4) . . . . ?
C8 C1 C2 C7 56.8(6) . . . . ?
P1 C1 C2 C7 -65.1(5) . . . . ?
C7 C2 C3 C4 0.6(7) . . . . ?
C1 C2 C3 C4 -176.0(4) . . . . ?
C2 C3 C4 C5 0.2(7) . . . . ?
C3 C4 C5 C6 -0.8(7) . . . . ?
C4 C5 C6 C7 0.7(8) . . . . ?
C5 C6 C7 C2 0.0(8) . . . . ?
C3 C2 C7 C6 -0.7(7) . . . . ?
C1 C2 C7 C6 175.9(5) . . . . ?
C2 C1 C8 C9 -72.4(5) . . . . ?
P1 C1 C8 C9 48.6(5) . . . . ?
C2 C1 C8 C13 106.5(4) . . . . ?
P1 C1 C8 C13 -132.5(4) . . . . ?
C13 C8 C9 C10 -1.2(6) . . . . ?
C1 C8 C9 C10 177.7(4) . . . . ?
C8 C9 C10 C11 0.2(7) . . . . ?
C9 C10 C11 C12 0.5(7) . . . . ?
C10 C11 C12 C13 0.0(7) . . . . ?
C11 C12 C13 C8 -1.0(7) . . . . ?
C9 C8 C13 C12 1.6(6) . . . . ?
C1 C8 C13 C12 -177.3(4) . . . . ?
S1 C22 C23 C24 104.2(5) . . . . ?
S1 C22 C23 C25 -75.3(5) . . . . ?
C25 C23 C24 C24 -1.4(9) . . . 2 ?
C22 C23 C24 C24 179.0(6) . . . 2 ?
C24 C23 C25 C25 2.3(8) . . . 2 ?
C22 C23 C25 C25 -178.2(5) . . . 2 ?
C2 C1 P1 S1 -53.5(3) . . . . ?
C8 C1 P1 S1 -179.7(2) . . . . ?
C2 C1 P1 P2 -165.3(2) . . . . ?
C8 C1 P1 P2 68.4(3) . . . . ?
C16 C14 P2 C18 -55.2(4) . . . . ?
C17 C14 P2 C18 67.8(4) . . . . ?
C15 C14 P2 C18 -171.4(3) . . . . ?
C16 C14 P2 Cu1 67.3(3) . . . . ?
C17 C14 P2 Cu1 -169.8(3) . . . . ?
C15 C14 P2 Cu1 -49.0(4) . . . . ?
C16 C14 P2 P1 -173.6(3) . . . . ?
C17 C14 P2 P1 -50.6(3) . . . . ?
C15 C14 P2 P1 70.1(3) . . . . ?
C20 C18 P2 C14 -39.9(4) . . . . ?
C19 C18 P2 C14 83.0(4) . . . . ?
C21 C18 P2 C14 -162.9(3) . . . . ?
C20 C18 P2 Cu1 -165.3(3) . . . . ?
C19 C18 P2 Cu1 -42.4(3) . . . . ?
C21 C18 P2 Cu1 71.8(3) . . . . ?
C20 C18 P2 P1 69.3(4) . . . . ?
C19 C18 P2 P1 -167.8(3) . . . . ?
C21 C18 P2 P1 -53.7(3) . . . . ?
C23 C22 S1 P1 -170.2(4) . . . . ?
